data_7211024
loop_
_publ_author_name
'Chen, Sheng-Chun'
'Zhang, Zhi-Hui'
'Huang, Kun-Lin'
'Luo, Hai-Kun'
'He, Ming-Yang'
'Du, Miao'
'Chen, Qun'

_publ_section_title
;
 Alkali-metal-regulated construction of superhydrophilic ZnII and CdII
 coordination polymers with perhalogenated terephthalate ligands
;
_journal_issue 45
_journal_name_full CrystEngComm
_journal_page_first 9613
_journal_paper_doi 10.1039/c3ce41108g
_journal_volume 15
_journal_year 2013
_chemical_formula_sum 'C37 H32 Cl12 N4 Na2 O17 Zn2'
_chemical_formula_weight 1406.79
_chemical_name_systematic
; 
 ? 
;
_space_group_IT_number 15
_symmetry_cell_setting monoclinic
_symmetry_space_group_name_Hall '-C 2yc'
_symmetry_space_group_name_H-M 'C 1 2/c 1'
_atom_sites_solution_hydrogens geom
_atom_sites_solution_primary direct
_atom_sites_solution_secondary difmap
_audit_creation_method SHELXL-97
_cell_angle_alpha 90.00
_cell_angle_beta 116.427(2)
_cell_angle_gamma 90.00
_cell_formula_units_Z 4
_cell_length_a 18.597(4)
_cell_length_b 17.566(3)
_cell_length_c 19.258(4)
_cell_measurement_reflns_used 9980
_cell_measurement_temperature 296(2)
_cell_measurement_theta_max 27.57
_cell_measurement_theta_min 2.35
_cell_volume 5633.7(19)
_computing_cell_refinement 'Bruker SMART'
_computing_data_collection 'Bruker SMART'
_computing_data_reduction 'Bruker SAINT'
_computing_molecular_graphics 'Bruker SHELXTL'
_computing_publication_material 'Bruker SHELXTL'
_computing_structure_refinement 'SHELXL-97 (Sheldrick, 1997)'
_computing_structure_solution 'SHELXS-97 (Sheldrick, 1990)'
_diffrn_ambient_temperature 296(2)
_diffrn_measured_fraction_theta_full 0.996
_diffrn_measured_fraction_theta_max 0.996
_diffrn_measurement_device_type 'CCD area detector'
_diffrn_measurement_method 'phi and omega scans'
_diffrn_radiation_monochromator graphite
_diffrn_radiation_source 'fine-focus sealed tube'
_diffrn_radiation_type MoK\a
_diffrn_radiation_wavelength 0.71073
_diffrn_reflns_av_R_equivalents 0.0459
_diffrn_reflns_av_sigmaI/netI 0.0492
_diffrn_reflns_limit_h_max 24
_diffrn_reflns_limit_h_min -24
_diffrn_reflns_limit_k_max 22
_diffrn_reflns_limit_k_min -21
_diffrn_reflns_limit_l_max 25
_diffrn_reflns_limit_l_min -20
_diffrn_reflns_number 23765
_diffrn_reflns_theta_full 27.62
_diffrn_reflns_theta_max 27.62
_diffrn_reflns_theta_min 1.72
_exptl_absorpt_coefficient_mu 1.503
_exptl_absorpt_correction_T_max 0.837
_exptl_absorpt_correction_T_min 0.761
_exptl_absorpt_correction_type multi-scan
_exptl_absorpt_process_details SADABS
_exptl_crystal_colour colorless
_exptl_crystal_density_diffrn 1.659
_exptl_crystal_density_method 'not measured'
_exptl_crystal_description Block
_exptl_crystal_F_000 2816
_exptl_crystal_size_max 0.22
_exptl_crystal_size_mid 0.15
_exptl_crystal_size_min 0.12
_refine_diff_density_max 1.649
_refine_diff_density_min -1.917
_refine_diff_density_rms 0.131
_refine_ls_extinction_method none
_refine_ls_goodness_of_fit_ref 1.033
_refine_ls_hydrogen_treatment constr
_refine_ls_matrix_type full
_refine_ls_number_parameters 343
_refine_ls_number_reflns 6527
_refine_ls_number_restraints 38
_refine_ls_restrained_S_all 1.053
_refine_ls_R_factor_all 0.0856
_refine_ls_R_factor_gt 0.0637
_refine_ls_shift/su_max 0.001
_refine_ls_shift/su_mean 0.000
_refine_ls_structure_factor_coef Fsqd
_refine_ls_weighting_details 'calc w=1/[\s^2^(Fo^2^)+(0.0897P)^2^+48.3315P] where P=(Fo^2^+2Fc^2^)/3'
_refine_ls_weighting_scheme calc
_refine_ls_wR_factor_gt 0.1737
_refine_ls_wR_factor_ref 0.1970
_reflns_number_gt 5009
_reflns_number_total 6527
_reflns_threshold_expression >2sigma(I)
_cod_data_source_file c3ce41108g.txt
_cod_data_source_block 3
_cod_depositor_comments
;
The following automatic conversions were performed:

'_exptl_absorpt_correction_type' value 'MULTI-SCAN' changed to
'multi-scan' according to
/home/saulius/struct/CIF-dictionaries/cif_core.dic dictionary named
'cif_core.dic' version 2.4.2 from 2011-04-26.

Automatic conversion script
Id: cif_fix_values 1891 2012-01-12 08:04:46Z andrius 
;
_cod_original_sg_symbol_H-M C2/c
_cod_database_code 7211024

loop_
_symmetry_equiv_pos_as_xyz
'x, y, z'
'-x, y, -z+1/2'
'x+1/2, y+1/2, z'
'-x+1/2, y+1/2, -z+1/2'
'-x, -y, -z'
'x, -y, z-1/2'
'-x+1/2, -y+1/2, -z'
'x+1/2, -y+1/2, z-1/2'

loop_
_atom_site_label
_atom_site_type_symbol
_atom_site_fract_x
_atom_site_fract_y
_atom_site_fract_z
_atom_site_U_iso_or_equiv
_atom_site_adp_type
_atom_site_occupancy
_atom_site_symmetry_multiplicity
_atom_site_calc_flag
_atom_site_refinement_flags
Zn1 Zn 0.24177(3) 0.96705(3) 0.41158(3) 0.03043(18) Uani 1 1 d .
Na1 Na 0.08223(13) 0.89932(13) 0.24256(12) 0.0389(5) Uani 1 1 d U
C1 C 0.2075(3) 1.0476(3) 0.2739(3) 0.0397(12) Uani 1 1 d .
C2 C 0.2161(3) 1.1211(3) 0.2361(3) 0.0335(10) Uani 1 1 d .
C3 C 0.2523(3) 1.1222(3) 0.1863(3) 0.0332(10) Uani 1 1 d .
C4 C 0.2573(3) 1.1897(3) 0.1505(3) 0.0304(10) Uani 1 1 d .
C5 C 0.2270(3) 1.2568(3) 0.1643(3) 0.0307(10) Uani 1 1 d .
C6 C 0.1917(3) 1.2558(3) 0.2152(3) 0.0333(10) Uani 1 1 d .
C7 C 0.1860(3) 1.1886(3) 0.2500(3) 0.0337(11) Uani 1 1 d .
C8 C 0.2242(4) 1.3290(3) 0.1202(4) 0.0477(14) Uani 1 1 d .
C9 C 0.0856(3) 0.9706(3) 0.4067(3) 0.0369(12) Uani 1 1 d .
C10 C 0.0389(3) 0.9859(4) 0.4539(3) 0.0370(12) Uani 1 1 d .
C11 C 0.0042(3) 1.0555(3) 0.4504(3) 0.0353(11) Uani 1 1 d .
C12 C 0.0349(3) 0.9292(3) 0.5028(3) 0.0351(11) Uani 1 1 d .
C13 C 0.4029(5) 0.9768(5) 0.5422(5) 0.073(2) Uani 1 1 d U
H13 H 0.4105 0.9271 0.5302 0.088 Uiso 1 1 calc R
C14 C 0.5449(6) 0.9782(6) 0.6339(7) 0.0965(18) Uani 1 1 d U
H14A H 0.5635 0.9821 0.6890 0.145 Uiso 1 1 calc R
H14B H 0.5819 1.0037 0.6195 0.145 Uiso 1 1 calc R
H14C H 0.5412 0.9255 0.6194 0.145 Uiso 1 1 calc R
C15 C 0.4535(6) 1.0880(6) 0.6222(6) 0.0939(18) Uani 1 1 d U
H15A H 0.3973 1.1001 0.5986 0.141 Uiso 1 1 calc R
H15B H 0.4821 1.1265 0.6091 0.141 Uiso 1 1 calc R
H15C H 0.4732 1.0861 0.6775 0.141 Uiso 1 1 calc R
C16 C 0.1481(4) 0.8518(4) 0.1226(4) 0.0501(15) Uani 1 1 d .
H16 H 0.1649 0.9022 0.1317 0.060 Uiso 1 1 calc R
C17 C 0.2177(5) 0.8439(5) 0.0417(4) 0.0619(18) Uani 1 1 d .
H17A H 0.2245 0.8974 0.0526 0.093 Uiso 1 1 calc R
H17B H 0.1920 0.8360 -0.0134 0.093 Uiso 1 1 calc R
H17C H 0.2692 0.8193 0.0638 0.093 Uiso 1 1 calc R
C18 C 0.1416(5) 0.7335(4) 0.0564(5) 0.069(2) Uani 1 1 d .
H18A H 0.1078 0.7202 0.0804 0.103 Uiso 1 1 calc R
H18B H 0.1874 0.7004 0.0751 0.103 Uiso 1 1 calc R
H18C H 0.1119 0.7281 0.0012 0.103 Uiso 1 1 calc R
C19 C 0.0082(12) 0.7265(11) 0.2264(11) 0.081(5) Uani 0.50 1 d PU
H19A H 0.0081 0.6848 0.2586 0.121 Uiso 0.50 1 d PR
H19B H 0.0589 0.7269 0.2244 0.121 Uiso 0.50 1 d PR
H19C H -0.0336 0.7180 0.1749 0.121 Uiso 0.50 1 d PR
Cl1 Cl 0.28872(11) 1.03804(9) 0.16722(10) 0.0534(4) Uani 1 1 d .
Cl2 Cl 0.29776(9) 1.18929(9) 0.08503(8) 0.0429(3) Uani 1 1 d .
Cl3 Cl 0.13822(9) 1.18726(9) 0.30962(9) 0.0480(4) Uani 1 1 d .
Cl4 Cl 0.15728(10) 1.34085(9) 0.23503(10) 0.0542(4) Uani 1 1 d .
Cl5 Cl 0.00874(8) 1.12574(10) 0.38933(8) 0.0466(4) Uani 1 1 d .
Cl6 Cl 0.07727(9) 0.84092(10) 0.50480(9) 0.0499(4) Uani 1 1 d .
N1 N 0.4655(5) 1.0137(5) 0.5940(5) 0.0928(17) Uani 1 1 d U
N2 N 0.1681(3) 0.8117(3) 0.0751(3) 0.0505(13) Uani 1 1 d .
O1 O 0.2589(3) 1.0421(2) 0.3452(2) 0.0475(10) Uani 1 1 d .
O2 O 0.1545(3) 1.0035(3) 0.2354(3) 0.0502(10) Uani 1 1 d .
O3 O 0.2870(3) 1.3688(2) 0.1452(3) 0.0594(13) Uani 1 1 d .
O4 O 0.1623(4) 1.3451(4) 0.0637(4) 0.091(2) Uani 1 1 d .
O5 O 0.0511(2) 0.9440(3) 0.3416(2) 0.0422(9) Uani 1 1 d .
O6 O 0.1594(2) 0.9898(3) 0.4437(2) 0.0471(10) Uani 1 1 d .
O7 O 0.3350(2) 1.0039(2) 0.5089(2) 0.0440(9) Uani 1 1 d .
O8 O 0.1089(3) 0.8274(3) 0.1556(3) 0.0625(13) Uani 1 1 d .
O9 O 0.0000 0.7961(5) 0.2500 0.0712(16) Uani 1 2 d SU
H9 H 0.0159 0.8019 0.2968 0.107 Uiso 0.50 1 d PR

loop_
_atom_site_aniso_label
_atom_site_aniso_U_11
_atom_site_aniso_U_22
_atom_site_aniso_U_33
_atom_site_aniso_U_23
_atom_site_aniso_U_13
_atom_site_aniso_U_12
Zn1 0.0295(3) 0.0354(3) 0.0302(3) 0.0051(2) 0.0167(2) 0.0073(2)
Na1 0.0478(12) 0.0426(12) 0.0385(11) -0.0026(9) 0.0301(10) 0.0020(9)
C1 0.047(3) 0.035(3) 0.043(3) 0.011(2) 0.026(3) 0.002(2)
C2 0.034(2) 0.036(3) 0.028(2) 0.005(2) 0.0106(19) -0.003(2)
C3 0.037(2) 0.033(3) 0.029(2) 0.003(2) 0.014(2) 0.001(2)
C4 0.027(2) 0.034(3) 0.030(2) 0.0024(19) 0.0133(19) -0.0030(18)
C5 0.028(2) 0.031(3) 0.030(2) 0.0009(19) 0.0108(19) -0.0068(18)
C6 0.031(2) 0.031(3) 0.035(3) -0.004(2) 0.012(2) -0.0047(19)
C7 0.030(2) 0.039(3) 0.031(3) -0.002(2) 0.013(2) -0.007(2)
C8 0.064(4) 0.033(3) 0.060(4) 0.003(3) 0.041(3) -0.003(3)
C9 0.035(2) 0.054(3) 0.029(3) 0.006(2) 0.021(2) 0.014(2)
C10 0.027(2) 0.064(4) 0.023(2) 0.000(2) 0.0127(19) 0.012(2)
C11 0.027(2) 0.059(3) 0.021(2) 0.006(2) 0.0112(18) 0.010(2)
C12 0.027(2) 0.052(3) 0.026(2) 0.002(2) 0.0116(19) 0.015(2)
C13 0.074(4) 0.064(5) 0.083(6) -0.005(4) 0.035(4) 0.018(3)
C14 0.0944(19) 0.095(2) 0.097(2) -0.0016(10) 0.0399(11) 0.0005(10)
C15 0.0923(19) 0.0928(19) 0.0940(19) -0.0019(10) 0.0392(11) 0.0000(10)
C16 0.056(3) 0.048(4) 0.055(4) -0.009(3) 0.032(3) 0.005(3)
C17 0.074(5) 0.075(5) 0.052(4) 0.004(3) 0.041(4) 0.009(4)
C18 0.073(5) 0.058(4) 0.076(5) -0.022(4) 0.034(4) 0.002(4)
C19 0.080(5) 0.080(5) 0.081(5) 0.0001(10) 0.036(2) -0.0003(10)
Cl1 0.0754(10) 0.0389(8) 0.0615(10) 0.0100(7) 0.0445(9) 0.0144(7)
Cl2 0.0511(7) 0.0487(8) 0.0389(7) 0.0068(6) 0.0291(6) -0.0004(6)
Cl3 0.0545(8) 0.0573(9) 0.0468(8) -0.0002(6) 0.0357(7) -0.0043(7)
Cl4 0.0675(10) 0.0386(8) 0.0674(10) -0.0006(7) 0.0397(8) 0.0076(7)
Cl5 0.0443(7) 0.0632(9) 0.0370(7) 0.0142(6) 0.0225(6) 0.0117(6)
Cl6 0.0452(7) 0.0617(9) 0.0451(8) 0.0082(7) 0.0220(6) 0.0272(7)
N1 0.087(2) 0.091(2) 0.094(2) -0.0053(15) 0.0351(16) -0.0010(15)
N2 0.051(3) 0.058(3) 0.047(3) -0.010(2) 0.026(2) 0.005(2)
O1 0.053(2) 0.052(3) 0.038(2) 0.0151(18) 0.0208(19) 0.0019(19)
O2 0.061(3) 0.042(2) 0.048(2) 0.0094(19) 0.025(2) -0.010(2)
O3 0.093(3) 0.037(2) 0.072(3) -0.016(2) 0.059(3) -0.029(2)
O4 0.086(4) 0.087(4) 0.097(5) 0.060(4) 0.037(4) 0.024(3)
O5 0.0395(19) 0.062(3) 0.031(2) -0.0040(18) 0.0212(16) 0.0099(18)
O6 0.0344(19) 0.073(3) 0.040(2) -0.007(2) 0.0224(17) 0.0067(19)
O7 0.038(2) 0.050(2) 0.038(2) -0.0027(18) 0.0114(16) -0.0009(17)
O8 0.071(3) 0.067(3) 0.069(3) -0.011(3) 0.048(3) 0.003(2)
O9 0.0723(18) 0.0697(18) 0.0750(19) 0.000 0.0357(12) 0.000

loop_
_atom_type_symbol
_atom_type_description
_atom_type_scat_dispersion_real
_atom_type_scat_dispersion_imag
_atom_type_scat_source
C C 0.0033 0.0016 'International Tables Vol C Tables 4.2.6.8 and 6.1.1.4'
H H 0.0000 0.0000 'International Tables Vol C Tables 4.2.6.8 and 6.1.1.4'
Cl Cl 0.1484 0.1585 'International Tables Vol C Tables 4.2.6.8 and 6.1.1.4'
N N 0.0061 0.0033 'International Tables Vol C Tables 4.2.6.8 and 6.1.1.4'
O O 0.0106 0.0060 'International Tables Vol C Tables 4.2.6.8 and 6.1.1.4'
Zn Zn 0.2839 1.4301 'International Tables Vol C Tables 4.2.6.8 and 6.1.1.4'
Na Na 0.0362 0.0249 'International Tables Vol C Tables 4.2.6.8 and 6.1.1.4'

loop_
_geom_angle_atom_site_label_1
_geom_angle_atom_site_label_2
_geom_angle_atom_site_label_3
_geom_angle
_geom_angle_site_symmetry_1
_geom_angle_site_symmetry_3
O6 Zn1 O1 116.88(19) . .
O6 Zn1 O3 107.3(2) . 4_545
O1 Zn1 O3 107.95(19) . 4_545
O6 Zn1 O7 96.48(17) . .
O1 Zn1 O7 93.93(18) . .
O3 Zn1 O7 134.63(19) 4_545 .
O6 Zn1 Na1 84.43(13) . .
O1 Zn1 Na1 86.48(13) . .
O3 Zn1 Na1 44.10(15) 4_545 .
O7 Zn1 Na1 178.70(13) . .
O2 Na1 O8 94.09(19) . .
O2 Na1 O5 98.23(18) . .
O8 Na1 O5 166.4(2) . .
O2 Na1 O5 98.84(17) . 2
O8 Na1 O5 100.27(18) . 2
O5 Na1 O5 83.46(16) . 2
O2 Na1 O9 176.2(2) . .
O8 Na1 O9 88.78(18) . .
O5 Na1 O9 79.16(16) . .
O5 Na1 O9 78.20(15) 2 .
O2 Na1 O3 81.53(17) . 4_545
O8 Na1 O3 93.97(18) . 4_545
O5 Na1 O3 82.32(15) . 4_545
O5 Na1 O3 165.67(16) 2 4_545
O9 Na1 O3 100.75(15) . 4_545
O2 Na1 Na1 127.62(13) . 2
O8 Na1 Na1 125.81(16) . 2
O5 Na1 Na1 48.61(11) . 2
O5 Na1 Na1 47.28(10) 2 2
O9 Na1 Na1 48.59(14) . 2
O3 Na1 Na1 121.75(15) 4_545 2
O2 Na1 Zn1 60.69(12) . .
O8 Na1 Zn1 119.45(15) . .
O5 Na1 Zn1 63.03(11) . .
O5 Na1 Zn1 135.07(13) 2 .
O9 Na1 Zn1 119.83(8) . .
O3 Na1 Zn1 33.72(11) 4_545 .
Na1 Na1 Zn1 111.47(9) 2 .
O2 Na1 H9 160.5 . .
O8 Na1 H9 103.0 . .
O5 Na1 H9 64.0 . .
O5 Na1 H9 87.4 2 .
O9 Na1 H9 18.5 . .
O3 Na1 H9 87.9 4_545 .
Na1 Na1 H9 46.9 2 .
Zn1 Na1 H9 102.1 . .
O2 C1 O1 128.5(5) . .
O2 C1 C2 118.5(5) . .
O1 C1 C2 113.0(5) . .
C7 C2 C3 118.7(5) . .
C7 C2 C1 119.6(5) . .
C3 C2 C1 121.7(5) . .
C4 C3 C2 120.7(5) . .
C4 C3 Cl1 120.2(4) . .
C2 C3 Cl1 119.2(4) . .
C5 C4 C3 120.4(5) . .
C5 C4 Cl2 119.4(4) . .
C3 C4 Cl2 120.1(4) . .
C4 C5 C6 118.8(5) . .
C4 C5 C8 121.4(5) . .
C6 C5 C8 119.5(5) . .
C7 C6 C5 120.6(5) . .
C7 C6 Cl4 120.9(4) . .
C5 C6 Cl4 118.5(4) . .
C6 C7 C2 120.7(5) . .
C6 C7 Cl3 120.2(4) . .
C2 C7 Cl3 119.0(4) . .
O4 C8 O3 124.2(6) . .
O4 C8 C5 118.7(6) . .
O3 C8 C5 117.1(6) . .
O5 C9 O6 128.1(5) . .
O5 C9 C10 119.9(5) . .
O6 C9 C10 112.0(4) . .
C11 C10 C12 120.3(4) . .
C11 C10 C9 120.4(5) . .
C12 C10 C9 119.3(5) . .
C10 C11 C12 120.2(5) . 5_576
C10 C11 Cl5 120.3(4) . .
C12 C11 Cl5 119.5(4) 5_576 .
C10 C12 C11 119.5(5) . 5_576
C10 C12 Cl6 119.5(4) . .
C11 C12 Cl6 121.0(4) 5_576 .
O7 C13 N1 124.2(8) . .
O7 C13 H13 117.9 . .
N1 C13 H13 117.9 . .
N1 C14 H14A 109.5 . .
N1 C14 H14B 109.5 . .
H14A C14 H14B 109.5 . .
N1 C14 H14C 109.5 . .
H14A C14 H14C 109.5 . .
H14B C14 H14C 109.5 . .
N1 C15 H15A 109.5 . .
N1 C15 H15B 109.5 . .
H15A C15 H15B 109.5 . .
N1 C15 H15C 109.5 . .
H15A C15 H15C 109.5 . .
H15B C15 H15C 109.5 . .
O8 C16 N2 125.4(7) . .
O8 C16 H16 117.3 . .
N2 C16 H16 117.3 . .
N2 C17 H17A 109.5 . .
N2 C17 H17B 109.5 . .
H17A C17 H17B 109.5 . .
N2 C17 H17C 109.5 . .
H17A C17 H17C 109.5 . .
H17B C17 H17C 109.5 . .
N2 C18 H18A 109.5 . .
N2 C18 H18B 109.5 . .
H18A C18 H18B 109.5 . .
N2 C18 H18C 109.5 . .
H18A C18 H18C 109.5 . .
H18B C18 H18C 109.5 . .
C19 C19 O9 66.2(8) 2 .
C19 C19 H19A 51.2 2 .
O9 C19 H19A 116.4 . .
C19 C19 H19B 133.1 2 .
O9 C19 H19B 105.6 . .
H19A C19 H19B 108.4 . .
C19 C19 H19C 118.0 2 .
O9 C19 H19C 109.4 . .
H19A C19 H19C 108.4 . .
H19B C19 H19C 108.4 . .
C13 N1 C14 122.1(9) . .
C13 N1 C15 119.2(8) . .
C14 N1 C15 117.9(9) . .
C16 N2 C18 120.2(6) . .
C16 N2 C17 121.7(6) . .
C18 N2 C17 118.1(6) . .
C1 O1 Zn1 119.4(4) . .
C1 O2 Na1 143.7(4) . .
C8 O3 Zn1 107.2(5) . 4
C8 O3 Na1 146.5(4) . 4
Zn1 O3 Na1 102.18(17) 4 4
C9 O5 Na1 138.8(3) . .
C9 O5 Na1 136.8(3) . 2
Na1 O5 Na1 84.12(15) . 2
C9 O6 Zn1 125.1(3) . .
C13 O7 Zn1 128.4(5) . .
C16 O8 Na1 123.2(5) . .
C19 O9 C19 47.6(15) . 2
C19 O9 Na1 119.7(8) . .
C19 O9 Na1 151.3(9) 2 .
C19 O9 Na1 151.3(9) . 2
C19 O9 Na1 119.7(8) 2 2
Na1 O9 Na1 82.8(3) . 2
C19 O9 H9 116.5 . .
C19 O9 H9 77.2 2 .
Na1 O9 H9 92.6 . .
Na1 O9 H9 76.8 2 .

loop_
_geom_bond_atom_site_label_1
_geom_bond_atom_site_label_2
_geom_bond_distance
_geom_bond_site_symmetry_2
Zn1 O6 1.932(4) .
Zn1 O1 1.958(4) .
Zn1 O3 1.985(5) 4_545
Zn1 O7 2.010(4) .
Zn1 Na1 3.495(2) .
Na1 O2 2.311(5) .
Na1 O8 2.320(5) .
Na1 O5 2.361(4) .
Na1 O5 2.410(5) 2
Na1 O9 2.416(6) .
Na1 O3 2.489(6) 4_545
Na1 Na1 3.196(4) 2
Na1 H9 2.5867 .
C1 O2 1.213(7) .
C1 O1 1.280(7) .
C1 C2 1.525(7) .
C2 C7 1.387(8) .
C2 C3 1.396(7) .
C3 C4 1.396(7) .
C3 Cl1 1.732(5) .
C4 C5 1.381(7) .
C4 Cl2 1.732(5) .
C5 C6 1.402(7) .
C5 C8 1.516(8) .
C6 C7 1.385(7) .
C6 Cl4 1.734(5) .
C7 Cl3 1.736(5) .
C8 O4 1.215(9) .
C8 O3 1.259(8) .
C9 O5 1.219(7) .
C9 O6 1.278(7) .
C9 C10 1.534(6) .
C10 C11 1.370(8) .
C10 C12 1.396(8) .
C11 C12 1.412(6) 5_576
C11 Cl5 1.732(6) .
C12 C11 1.412(6) 5_576
C12 Cl6 1.732(5) .
C13 O7 1.230(9) .
C13 N1 1.318(12) .
C13 H13 0.9300 .
C14 N1 1.466(13) .
C14 H14A 0.9600 .
C14 H14B 0.9600 .
C14 H14C 0.9600 .
C15 N1 1.469(13) .
C15 H15A 0.9600 .
C15 H15B 0.9600 .
C15 H15C 0.9600 .
C16 O8 1.237(8) .
C16 N2 1.331(8) .
C16 H16 0.9300 .
C17 N2 1.453(9) .
C17 H17A 0.9600 .
C17 H17B 0.9600 .
C17 H17C 0.9600 .
C18 N2 1.450(9) .
C18 H18A 0.9600 .
C18 H18B 0.9600 .
C18 H18C 0.9600 .
C19 C19 1.08(3) 2
C19 O9 1.337(18) .
C19 H19A 0.9608 .
C19 H19B 0.9608 .
C19 H19C 0.9609 .
O3 Zn1 1.985(5) 4
O3 Na1 2.489(6) 4
O5 Na1 2.410(5) 2
O9 C19 1.337(18) 2
O9 Na1 2.416(6) 2
O9 H9 0.8200 .

loop_
_geom_torsion_atom_site_label_1
_geom_torsion_atom_site_label_2
_geom_torsion_atom_site_label_3
_geom_torsion_atom_site_label_4
_geom_torsion
_geom_torsion_site_symmetry_1
_geom_torsion_site_symmetry_4
O6 Zn1 Na1 O2 115.5(2) . .
O1 Zn1 Na1 O2 -2.00(19) . .
O3 Zn1 Na1 O2 -122.5(2) 4_545 .
O7 Zn1 Na1 O2 -110(6) . .
O6 Zn1 Na1 O8 -167.4(2) . .
O1 Zn1 Na1 O8 75.1(2) . .
O3 Zn1 Na1 O8 -45.4(3) 4_545 .
O7 Zn1 Na1 O8 -33(6) . .
O6 Zn1 Na1 O5 -2.57(19) . .
O1 Zn1 Na1 O5 -120.03(18) . .
O3 Zn1 Na1 O5 119.5(2) 4_545 .
O7 Zn1 Na1 O5 132(6) . .
O6 Zn1 Na1 O5 43.7(2) . 2
O1 Zn1 Na1 O5 -73.7(2) . 2
O3 Zn1 Na1 O5 165.8(3) 4_545 2
O7 Zn1 Na1 O5 178(100) . 2
O6 Zn1 Na1 O9 -60.2(2) . .
O1 Zn1 Na1 O9 -177.7(2) . .
O3 Zn1 Na1 O9 61.8(2) 4_545 .
O7 Zn1 Na1 O9 74(6) . .
O6 Zn1 Na1 O3 -122.1(2) . 4_545
O1 Zn1 Na1 O3 120.5(2) . 4_545
O7 Zn1 Na1 O3 12(6) . 4_545
O6 Zn1 Na1 Na1 -6.65(15) . 2
O1 Zn1 Na1 Na1 -124.10(14) . 2
O3 Zn1 Na1 Na1 115.4(2) 4_545 2
O7 Zn1 Na1 Na1 128(6) . 2
O2 C1 C2 C7 100.6(7) . .
O1 C1 C2 C7 -78.3(6) . .
O2 C1 C2 C3 -78.2(7) . .
O1 C1 C2 C3 102.9(6) . .
C7 C2 C3 C4 -0.8(7) . .
C1 C2 C3 C4 178.1(5) . .
C7 C2 C3 Cl1 -179.0(4) . .
C1 C2 C3 Cl1 -0.1(7) . .
C2 C3 C4 C5 0.6(7) . .
Cl1 C3 C4 C5 178.8(4) . .
C2 C3 C4 Cl2 -176.6(4) . .
Cl1 C3 C4 Cl2 1.6(6) . .
C3 C4 C5 C6 0.4(7) . .
Cl2 C4 C5 C6 177.6(4) . .
C3 C4 C5 C8 -173.8(5) . .
Cl2 C4 C5 C8 3.4(7) . .
C4 C5 C6 C7 -1.1(7) . .
C8 C5 C6 C7 173.2(5) . .
C4 C5 C6 Cl4 177.6(4) . .
C8 C5 C6 Cl4 -8.1(7) . .
C5 C6 C7 C2 0.9(8) . .
Cl4 C6 C7 C2 -177.8(4) . .
C5 C6 C7 Cl3 -177.2(4) . .
Cl4 C6 C7 Cl3 4.1(6) . .
C3 C2 C7 C6 0.0(7) . .
C1 C2 C7 C6 -178.8(5) . .
C3 C2 C7 Cl3 178.2(4) . .
C1 C2 C7 Cl3 -0.7(7) . .
C4 C5 C8 O4 96.3(8) . .
C6 C5 C8 O4 -77.8(8) . .
C4 C5 C8 O3 -84.1(7) . .
C6 C5 C8 O3 101.8(6) . .
O5 C9 C10 C11 -91.4(7) . .
O6 C9 C10 C11 87.8(6) . .
O5 C9 C10 C12 91.1(6) . .
O6 C9 C10 C12 -89.7(7) . .
C12 C10 C11 C12 1.0(9) . 5_576
C9 C10 C11 C12 -176.5(5) . 5_576
C12 C10 C11 Cl5 -179.7(4) . .
C9 C10 C11 Cl5 2.8(7) . .
C11 C10 C12 C11 -1.0(9) . 5_576
C9 C10 C12 C11 176.5(5) . 5_576
C11 C10 C12 Cl6 178.6(4) . .
C9 C10 C12 Cl6 -3.9(7) . .
O7 C13 N1 C14 178.1(9) . .
O7 C13 N1 C15 8.5(15) . .
O8 C16 N2 C18 2.0(11) . .
O8 C16 N2 C17 -177.0(7) . .
O2 C1 O1 Zn1 -14.5(9) . .
C2 C1 O1 Zn1 164.3(4) . .
O6 Zn1 O1 C1 -74.0(5) . .
O3 Zn1 O1 C1 47.0(5) 4_545 .
O7 Zn1 O1 C1 -173.3(4) . .
Na1 Zn1 O1 C1 7.9(4) . .
O1 C1 O2 Na1 14.4(12) . .
C2 C1 O2 Na1 -164.3(5) . .
O8 Na1 O2 C1 -126.9(7) . .
O5 Na1 O2 C1 47.4(7) . .
O5 Na1 O2 C1 132.0(7) 2 .
O9 Na1 O2 C1 94(2) . .
O3 Na1 O2 C1 -33.5(7) 4_545 .
Na1 Na1 O2 C1 90.3(7) 2 .
Zn1 Na1 O2 C1 -5.3(7) . .
O4 C8 O3 Zn1 10.1(9) . 4
C5 C8 O3 Zn1 -169.5(4) . 4
O4 C8 O3 Na1 160.2(6) . 4
C5 C8 O3 Na1 -19.4(11) . 4
O6 C9 O5 Na1 6.2(11) . .
C10 C9 O5 Na1 -174.7(4) . .
O6 C9 O5 Na1 177.9(4) . 2
C10 C9 O5 Na1 -3.0(9) . 2
O2 Na1 O5 C9 -51.7(6) . .
O8 Na1 O5 C9 103.4(10) . .
O5 Na1 O5 C9 -149.7(6) 2 .
O9 Na1 O5 C9 131.1(6) . .
O3 Na1 O5 C9 28.5(6) 4_545 .
Na1 Na1 O5 C9 174.3(7) 2 .
Zn1 Na1 O5 C9 -0.6(6) . .
O2 Na1 O5 Na1 134.01(16) . 2
O8 Na1 O5 Na1 -70.9(8) . 2
O5 Na1 O5 Na1 36.0(2) 2 2
O9 Na1 O5 Na1 -43.21(14) . 2
O3 Na1 O5 Na1 -145.76(16) 4_545 2
Zn1 Na1 O5 Na1 -174.94(15) . 2
O5 C9 O6 Zn1 -10.1(9) . .
C10 C9 O6 Zn1 170.8(4) . .
O1 Zn1 O6 C9 90.0(5) . .
O3 Zn1 O6 C9 -31.4(5) 4_545 .
O7 Zn1 O6 C9 -172.3(5) . .
Na1 Zn1 O6 C9 6.8(5) . .
N1 C13 O7 Zn1 162.7(7) . .
O6 Zn1 O7 C13 142.7(7) . .
O1 Zn1 O7 C13 -99.7(7) . .
O3 Zn1 O7 C13 20.4(8) 4_545 .
Na1 Zn1 O7 C13 9(6) . .
N2 C16 O8 Na1 176.7(5) . .
O2 Na1 O8 C16 -2.2(6) . .
O5 Na1 O8 C16 -157.5(7) . .
O5 Na1 O8 C16 97.6(6) 2 .
O9 Na1 O8 C16 175.4(6) . .
O3 Na1 O8 C16 -83.9(6) 4_545 .
Na1 Na1 O8 C16 141.6(5) 2 .
Zn1 Na1 O8 C16 -60.6(6) . .
C19 C19 O9 Na1 147.8(16) 2 .
C19 C19 O9 Na1 -74(3) 2 2
O2 Na1 O9 C19 157(2) . .
O8 Na1 O9 C19 18.0(10) . .
O5 Na1 O9 C19 -155.7(10) . .
O5 Na1 O9 C19 118.8(10) 2 .
O3 Na1 O9 C19 -75.8(10) 4_545 .
Na1 Na1 O9 C19 161.0(10) 2 .
Zn1 Na1 O9 C19 -105.7(10) . .
O2 Na1 O9 C19 -148(3) . 2
O8 Na1 O9 C19 72.9(16) . 2
O5 Na1 O9 C19 -100.8(16) . 2
O5 Na1 O9 C19 173.7(16) 2 2
O3 Na1 O9 C19 -20.9(17) 4_545 2
Na1 Na1 O9 C19 -144.0(16) 2 2
Zn1 Na1 O9 C19 -50.7(17) . 2
O2 Na1 O9 Na1 -4(2) . 2
O8 Na1 O9 Na1 -143.04(17) . 2
O5 Na1 O9 Na1 43.22(10) . 2
O5 Na1 O9 Na1 -42.29(11) 2 2
O3 Na1 O9 Na1 123.14(14) 4_545 2
Zn1 Na1 O9 Na1 93.27(11) . 2
